data_7129911
loop_
_publ_author_name
'Nieland, Esther'
'Komisarek, Daniel'
'Hohloch, Stephan'
'Wurst, Klaus'
'Vasylyeva, Vera'
'Weingart, Oliver'
'Schmidt, Bernd M.'

_publ_section_title
;
 Supramolecular Networks by Imine Halogen Bonding
;
_journal_name_full 'Chemical Communications'
_journal_paper_doi 10.1039/D2CC00799A
_journal_year 2022
_chemical_formula_moiety 'C6 F5 I, C48 H48 N6, C H4 O'
_chemical_formula_sum 'C55 H52 F5 I N6 O'
_chemical_formula_weight 1034.92
_space_group_crystal_system triclinic
_space_group_IT_number 2
_space_group_name_Hall '-P 1'
_space_group_name_H-M_alt 'P -1'
_atom_sites_solution_hydrogens geom
_audit_creation_date 2022-03-17
_audit_creation_method
;
Olex2 1.2
(compiled 2018.05.29 svn.r3508 for OlexSys, GUI svn.r5506)
;
_audit_update_record
;
2022-03-18 deposited with the CCDC.	2022-03-28 downloaded from the CCDC.
;
_cell_angle_alpha 116.465(5)
_cell_angle_beta 108.720(5)
_cell_angle_gamma 90.484(7)
_cell_formula_units_Z 2
_cell_length_a 12.0972(18)
_cell_length_b 15.049(3)
_cell_length_c 15.5995(18)
_cell_measurement_reflns_used 9122
_cell_measurement_temperature 153(2)
_cell_measurement_theta_max 25.890
_cell_measurement_theta_min 2.622
_cell_volume 2369.1(7)
_computing_cell_refinement 'SAINT V8.40A (2016)'
_computing_data_collection 'Bruker Apex3 suite, 2021'
_computing_data_reduction 'SAINT V8.40A (2016)'
_computing_molecular_graphics 'Olex2 (Dolomanov et al., 2009)'
_computing_publication_material 'Olex2 (Dolomanov et al., 2009)'
_computing_structure_refinement 'ShelXL (Sheldrick, 2015)'
_computing_structure_solution 'ShelXT (Sheldrick, 2015)'
_diffrn_ambient_temperature 153.0
_diffrn_measured_fraction_theta_full 1.000
_diffrn_measured_fraction_theta_max 0.997
_diffrn_measurement_device_type 'Bruker D8 Quest'
_diffrn_measurement_method 'omega phi scans'
_diffrn_radiation_type MoK\a
_diffrn_radiation_wavelength 0.71073
_diffrn_reflns_av_R_equivalents 0.0893
_diffrn_reflns_av_unetI/netI 0.0411
_diffrn_reflns_Laue_measured_fraction_full 1.000
_diffrn_reflns_Laue_measured_fraction_max 0.997
_diffrn_reflns_limit_h_max 15
_diffrn_reflns_limit_h_min -15
_diffrn_reflns_limit_k_max 18
_diffrn_reflns_limit_k_min -18
_diffrn_reflns_limit_l_max 19
_diffrn_reflns_limit_l_min -18
_diffrn_reflns_number 80779
_diffrn_reflns_point_group_measured_fraction_full 1.000
_diffrn_reflns_point_group_measured_fraction_max 0.997
_diffrn_reflns_theta_full 25.242
_diffrn_reflns_theta_max 26.401
_diffrn_reflns_theta_min 1.806
_exptl_absorpt_coefficient_mu 0.743
_exptl_absorpt_correction_T_max 0.7454
_exptl_absorpt_correction_T_min 0.6756
_exptl_absorpt_correction_type multi-scan
_exptl_absorpt_process_details
;
SADABS-2016/2 (Bruker,2016/2) was used for absorption correction.
wR2(int) was 0.1232 before and 0.0511 after correction.
The Ratio of minimum to maximum transmission is 0.9064.
The \l/2 correction factor is Not present.
;
_exptl_crystal_colour colourless
_exptl_crystal_colour_primary colourless
_exptl_crystal_density_diffrn 1.451
_exptl_crystal_description block
_exptl_crystal_F_000 1060
_exptl_crystal_size_max 0.15
_exptl_crystal_size_mid 0.14
_exptl_crystal_size_min 0.11
_refine_diff_density_max 0.453
_refine_diff_density_min -0.473
_refine_diff_density_rms 0.066
_refine_ls_extinction_method none
_refine_ls_goodness_of_fit_ref 1.053
_refine_ls_hydrogen_treatment constr
_refine_ls_matrix_type full
_refine_ls_number_parameters 640
_refine_ls_number_reflns 9695
_refine_ls_number_restraints 10
_refine_ls_restrained_S_all 1.081
_refine_ls_R_factor_all 0.0528
_refine_ls_R_factor_gt 0.0365
_refine_ls_shift/su_max 0.002
_refine_ls_shift/su_mean 0.000
_refine_ls_structure_factor_coef Fsqd
_refine_ls_weighting_details 'w=1/[\s^2^(Fo^2^)+(0.0285P)^2^+2.0023P] where P=(Fo^2^+2Fc^2^)/3'
_refine_ls_weighting_scheme calc
_refine_ls_wR_factor_gt 0.0741
_refine_ls_wR_factor_ref 0.0793
_reflns_Friedel_coverage 0.000
_reflns_number_gt 7992
_reflns_number_total 9695
_reflns_threshold_expression 'I > 2\s(I)'
_cod_data_source_file d2cc00799a2.cif
_cod_data_source_block sh_bms_034_0m
_cod_original_cell_volume 2369.1(6)
_cod_database_code 7129911
_shelx_shelxl_version_number 2014/7
_shelx_space_group_comment
;
The symmetry employed for this shelxl refinement is uniquely defined
by the following loop, which should always be used as a source of
symmetry information in preference to the above space-group names.
They are only intended as comments.
;
_exptl_absorpt_special_details 'Blessing, 1995'
_olex2_refinement_description
;
1. Fixed Uiso
 At 1.2 times of:
  All C(H) groups, All C(H,H) groups
 At 1.5 times of:
  All C(H,H,H) groups, All O(H) groups
2. Restrained distances
 C101-I10A
 2.01 with sigma of 0.01
 C100-F11A
 1.34 with sigma of 0.01
 C105-F11A
 2.35 with sigma of 0.01
 C101-F11A
 2.35 with sigma of 0.01
3. Uiso/Uaniso restraints and constraints
Uanis(F11A) \\sim Ueq: with sigma of 0.001 and sigma for terminal atoms of 0.002
4. Others
 Sof(I10A)=Sof(F11A)=1-FVAR(1)
 Sof(I10)=Sof(F11)=FVAR(1)
5.a Secondary CH2 refined with riding coordinates:
 C19(H19A,H19B), C10(H10A,H10B), C30(H30A,H30B), C39(H39A,H39B), C20(H20A,
 H20B), C29(H29A,H29B)
5.b Aromatic/amide H refined with riding coordinates:
 C21(H21), C23(H23), C31(H31), C13(H13), C33(H33), C11(H11), C18(H18),
 C38(H38), C28(H28), C25(H25), C37(H37), C17(H17), C35(H35), C27(H27), C36(H36),
  C16(H16), C15(H15), C26(H26)
5.c Idealised Me refined as rotating group:
 C7A(H7AA,H7AB,H7AC), C7(H7A,H7B,H7C), C9A(H9AA,H9AB,H9AC), C9(H9A,H9B,H9C),
 C8(H8A,H8B,H8C), C8A(H8AA,H8AB,H8AC), C200(H20C,H20D,H20E)
5.d Idealised tetrahedral OH refined as rotating group:
 O200(H200)
;
_olex2_submission_special_instructions 'No special instructions were received'

loop_
_space_group_symop_operation_xyz
'x, y, z'
'-x, -y, -z'

loop_
_atom_site_label
_atom_site_type_symbol
_atom_site_fract_x
_atom_site_fract_y
_atom_site_fract_z
_atom_site_U_iso_or_equiv
_atom_site_adp_type
_atom_site_occupancy
_atom_site_site_symmetry_order
_atom_site_calc_flag
_atom_site_refinement_flags_posn
_atom_site_refinement_flags_adp
_atom_site_refinement_flags_occupancy
_atom_site_disorder_assembly
_atom_site_disorder_group
F15 F 0.93334(15) 1.05178(13) 0.73547(13) 0.0423(4) Uani 1 1 d . . . . .
F13 F 1.08274(17) 1.20709(13) 0.58336(17) 0.0562(5) Uani 1 1 d . . . . .
F14 F 1.09926(15) 1.18364(13) 0.74949(15) 0.0527(5) Uani 1 1 d . . . . .
F12 F 0.89685(19) 1.10001(13) 0.40387(15) 0.0549(5) Uani 1 1 d . . . . .
N10 N 0.65393(18) 0.27680(14) 0.33529(15) 0.0208(4) Uani 1 1 d . . . . .
N31 N 0.00412(18) 0.49218(15) 0.20750(15) 0.0225(5) Uani 1 1 d . . . . .
N11 N 0.47188(18) 0.76208(15) 0.48210(15) 0.0217(4) Uani 1 1 d . . . . .
N30 N 0.12310(18) 0.12344(16) 0.09339(16) 0.0263(5) Uani 1 1 d . . . . .
N20 N 0.43220(19) 0.19613(15) -0.13191(15) 0.0244(5) Uani 1 1 d . . . . .
N21 N 0.25477(19) 0.68263(15) 0.01874(16) 0.0243(5) Uani 1 1 d . . . . .
O200 O 0.24462(19) 0.45713(16) 0.18363(18) 0.0469(5) Uani 1 1 d . . . . .
H200 H 0.1798 0.4640 0.1928 0.070 Uiso 1 1 calc GR . . . .
C22 C 0.3779(2) 0.35828(18) -0.09458(18) 0.0205(5) Uani 1 1 d . . . . .
C4A C 0.2933(2) 0.78069(17) 0.27359(18) 0.0200(5) Uani 1 1 d . . . . .
C1A C 0.2787(2) 0.76320(17) 0.35121(18) 0.0183(5) Uani 1 1 d . . . . .
C21 C 0.4012(2) 0.27252(18) -0.07350(18) 0.0221(5) Uani 1 1 d . . . . .
H21 H 0.3927 0.2750 -0.0141 0.026 Uiso 1 1 calc R . . . .
C19 C 0.3743(2) 0.81538(18) 0.45795(18) 0.0214(5) Uani 1 1 d . . . . .
H19A H 0.4098 0.8809 0.4690 0.026 Uiso 1 1 calc R . . . .
H19B H 0.3351 0.8304 0.5085 0.026 Uiso 1 1 calc R . . . .
C6 C 0.4047(2) 0.10600(17) 0.15134(18) 0.0192(5) Uani 1 1 d . . . . .
C4 C 0.5326(2) 0.14655(16) 0.07674(18) 0.0193(5) Uani 1 1 d . . . . .
C23 C 0.3462(2) 0.44181(17) -0.02552(18) 0.0193(5) Uani 1 1 d . . . . .
H23 H 0.3393 0.4418 0.0335 0.023 Uiso 1 1 calc R . . . .
C32 C 0.0271(2) 0.20702(18) 0.21583(19) 0.0225(5) Uani 1 1 d . . . . .
C14 C 0.5472(2) 0.60759(17) 0.44997(17) 0.0185(5) Uani 1 1 d . . . . .
C1 C 0.5173(2) 0.13945(16) 0.15885(17) 0.0177(5) Uani 1 1 d . . . . .
C34 C -0.0392(2) 0.36716(19) 0.25627(18) 0.0215(5) Uani 1 1 d . . . . .
C2A C 0.2010(2) 0.74248(17) 0.17816(18) 0.0210(5) Uani 1 1 d . . . . .
C3A C 0.0865(2) 0.65732(18) 0.23092(18) 0.0201(5) Uani 1 1 d . . . . .
C24 C 0.3244(2) 0.52519(17) -0.04143(18) 0.0188(5) Uani 1 1 d . . . . .
C6A C 0.1774(2) 0.69956(17) 0.32914(18) 0.0196(5) Uani 1 1 d . . . . .
C31 C 0.0854(2) 0.12591(19) 0.16107(19) 0.0254(6) Uani 1 1 d . . . . .
H31 H 0.0951 0.0723 0.1778 0.030 Uiso 1 1 calc R . . . .
C13 C 0.5267(2) 0.50461(17) 0.38189(18) 0.0205(5) Uani 1 1 d . . . . .
H13 H 0.4545 0.4749 0.3243 0.025 Uiso 1 1 calc R . . . .
C7A C 0.4093(2) 0.8383(2) 0.2927(2) 0.0298(6) Uani 1 1 d . . . . .
H7AA H 0.4048 0.9101 0.3183 0.045 Uiso 1 1 calc GR . . . .
H7AB H 0.4242 0.8125 0.2283 0.045 Uiso 1 1 calc GR . . . .
H7AC H 0.4740 0.8295 0.3438 0.045 Uiso 1 1 calc GR . . . .
C5A C 0.0972(2) 0.68136(18) 0.15670(18) 0.0217(5) Uani 1 1 d . . . . .
C33 C 0.0097(2) 0.28970(18) 0.19804(18) 0.0214(5) Uani 1 1 d . . . . .
H33 H 0.0311 0.2933 0.1460 0.026 Uiso 1 1 calc R . . . .
C3 C 0.3062(2) 0.07836(17) 0.06055(18) 0.0196(5) Uani 1 1 d . . . . .
C11 C 0.5855(2) 0.33649(17) 0.32259(18) 0.0201(5) Uani 1 1 d . . . . .
H11 H 0.5154 0.3105 0.2628 0.024 Uiso 1 1 calc R . . . .
C100 C 0.8278(2) 1.00668(19) 0.5619(2) 0.0272(6) Uani 1 1 d D . . . .
C12 C 0.6099(2) 0.44449(17) 0.39666(17) 0.0181(5) Uani 1 1 d . . . . .
C18 C 0.4567(2) 0.66724(18) 0.42844(18) 0.0203(5) Uani 1 1 d . . . . .
H18 H 0.3841 0.6333 0.3721 0.024 Uiso 1 1 calc R . . . .
C7 C 0.6537(2) 0.18764(19) 0.0870(2) 0.0277(6) Uani 1 1 d . . . . .
H7A H 0.6967 0.2390 0.1582 0.042 Uiso 1 1 calc GR . . . .
H7B H 0.6441 0.2178 0.0414 0.042 Uiso 1 1 calc GR . . . .
H7C H 0.6985 0.1326 0.0678 0.042 Uiso 1 1 calc GR . . . .
C38 C -0.0507(2) 0.46031(19) 0.24834(19) 0.0242(5) Uani 1 1 d . . . . .
H38 H -0.1034 0.5000 0.2759 0.029 Uiso 1 1 calc R . . . .
C10 C 0.6240(2) 0.16986(17) 0.25648(18) 0.0220(5) Uani 1 1 d . . . . .
H10A H 0.6106 0.1288 0.2884 0.026 Uiso 1 1 calc R . . . .
H10B H 0.6940 0.1516 0.2369 0.026 Uiso 1 1 calc R . . . .
C28 C 0.2865(2) 0.60845(18) 0.03239(18) 0.0210(5) Uani 1 1 d . . . . .
H28 H 0.2859 0.6065 0.0923 0.025 Uiso 1 1 calc R . . . .
C25 C 0.3361(2) 0.52518(19) -0.12736(19) 0.0238(5) Uani 1 1 d . . . . .
H25 H 0.3228 0.5819 -0.1386 0.029 Uiso 1 1 calc R . . . .
C37 C -0.0072(2) 0.2017(2) 0.2907(2) 0.0277(6) Uani 1 1 d . . . . .
H37 H 0.0053 0.1459 0.3036 0.033 Uiso 1 1 calc R . . . .
C17 C 0.7153(2) 0.48864(18) 0.48072(18) 0.0224(5) Uani 1 1 d . . . . .
H17 H 0.7742 0.4492 0.4906 0.027 Uiso 1 1 calc R . . . .
C30 C 0.1846(2) 0.03976(18) 0.0512(2) 0.0266(6) Uani 1 1 d . . . . .
H30A H 0.1366 -0.0054 -0.0221 0.032 Uiso 1 1 calc R . . . .
H30B H 0.1929 0.0000 0.0885 0.032 Uiso 1 1 calc R . . . .
C35 C -0.0756(2) 0.3584(2) 0.3290(2) 0.0278(6) Uani 1 1 d . . . . .
H35 H -0.1120 0.4094 0.3668 0.033 Uiso 1 1 calc R . . . .
C39 C -0.0221(2) 0.58822(19) 0.2083(2) 0.0263(6) Uani 1 1 d . . . . .
H39A H -0.0577 0.6235 0.2608 0.032 Uiso 1 1 calc R . . . .
H39B H -0.0814 0.5733 0.1406 0.032 Uiso 1 1 calc R . . . .
C27 C 0.3868(2) 0.35960(19) -0.18078(19) 0.0254(6) Uani 1 1 d . . . . .
H27 H 0.4067 0.3029 -0.2292 0.030 Uiso 1 1 calc R . . . .
C5 C 0.3214(2) 0.08570(17) -0.02154(18) 0.0212(5) Uani 1 1 d . . . . .
C9A C 0.1647(2) 0.6716(2) 0.40784(19) 0.0275(6) Uani 1 1 d . . . . .
H9AA H 0.1730 0.6010 0.3869 0.041 Uiso 1 1 calc GR . . . .
H9AB H 0.0865 0.6808 0.4128 0.041 Uiso 1 1 calc GR . . . .
H9AC H 0.2265 0.7150 0.4749 0.041 Uiso 1 1 calc GR . . . .
C36 C -0.0592(2) 0.2766(2) 0.3465(2) 0.0318(6) Uani 1 1 d . . . . .
H36 H -0.0836 0.2716 0.3967 0.038 Uiso 1 1 calc R . . . .
C101 C 0.8215(2) 1.02146(19) 0.4802(2) 0.0300(6) Uani 1 1 d D . . . .
C9 C 0.3894(2) 0.1002(2) 0.24165(19) 0.0279(6) Uani 1 1 d . . . . .
H9A H 0.4048 0.0350 0.2380 0.042 Uiso 1 1 calc GR . . . .
H9B H 0.3082 0.1071 0.2393 0.042 Uiso 1 1 calc GR . . . .
H9C H 0.4454 0.1547 0.3060 0.042 Uiso 1 1 calc GR . . . .
C2 C 0.4350(2) 0.11642(17) -0.01469(17) 0.0197(5) Uani 1 1 d . . . . .
C105 C 0.9225(2) 1.0627(2) 0.6525(2) 0.0305(6) Uani 1 1 d D . . . .
C16 C 0.7350(2) 0.59005(19) 0.55031(19) 0.0280(6) Uani 1 1 d . . . . .
H16 H 0.8065 0.6192 0.6088 0.034 Uiso 1 1 calc R . . . .
C15 C 0.6518(2) 0.64949(18) 0.53567(19) 0.0248(6) Uani 1 1 d . . . . .
H15 H 0.6661 0.7189 0.5842 0.030 Uiso 1 1 calc R . . . .
C20 C 0.4533(3) 0.11185(18) -0.10861(19) 0.0263(6) Uani 1 1 d . . . . .
H20A H 0.5362 0.1029 -0.1016 0.032 Uiso 1 1 calc R . . . .
H20B H 0.4015 0.0500 -0.1694 0.032 Uiso 1 1 calc R . . . .
C26 C 0.3672(2) 0.4420(2) -0.1969(2) 0.0277(6) Uani 1 1 d . . . . .
H26 H 0.3748 0.4421 -0.2556 0.033 Uiso 1 1 calc R . . . .
C103 C 0.9993(3) 1.1421(2) 0.5764(3) 0.0387(8) Uani 1 1 d . . . . .
C102 C 0.9054(3) 1.0879(2) 0.4856(2) 0.0354(7) Uani 1 1 d . . . . .
C29 C 0.2152(2) 0.76264(19) 0.09485(19) 0.0256(6) Uani 1 1 d . . . . .
H29A H 0.1381 0.7740 0.0575 0.031 Uiso 1 1 calc R . . . .
H29B H 0.2730 0.8259 0.1284 0.031 Uiso 1 1 calc R . . . .
C104 C 1.0087(2) 1.1303(2) 0.6608(2) 0.0348(7) Uani 1 1 d . . . . .
C8 C 0.2146(2) 0.0607(2) -0.1168(2) 0.0323(6) Uani 1 1 d . . . . .
H8A H 0.1893 -0.0127 -0.1575 0.048 Uiso 1 1 calc GR . . . .
H8B H 0.2354 0.0870 -0.1580 0.048 Uiso 1 1 calc GR . . . .
H8C H 0.1498 0.0915 -0.0969 0.048 Uiso 1 1 calc GR . . . .
C8A C -0.0020(3) 0.6427(2) 0.0531(2) 0.0383(7) Uani 1 1 d . . . . .
H8AA H -0.0565 0.6909 0.0569 0.058 Uiso 1 1 calc GR . . . .
H8AB H -0.0451 0.5773 0.0340 0.058 Uiso 1 1 calc GR . . . .
H8AC H 0.0316 0.6349 0.0012 0.058 Uiso 1 1 calc GR . . . .
C200 C 0.2608(3) 0.3560(2) 0.1535(2) 0.0372(7) Uani 1 1 d . . . . .
H20C H 0.1968 0.3111 0.0886 0.056 Uiso 1 1 calc GR . . . .
H20D H 0.2597 0.3385 0.2067 0.056 Uiso 1 1 calc GR . . . .
H20E H 0.3373 0.3484 0.1444 0.056 Uiso 1 1 calc GR . . . .
I10 I 0.69699(2) 0.90196(2) 0.54561(2) 0.02411(7) Uani 0.8791(8) 1 d . . P A 1
F11 F 0.7312(4) 0.9699(3) 0.3891(3) 0.0435(10) Uani 0.8791(8) 1 d . . P A 1
I10A I 0.7092(4) 0.9339(3) 0.3602(3) 0.0428(8) Uani 0.1209(8) 1 d D . P A 2
F11A F 0.7437(12) 0.9555(16) 0.5682(11) 0.100(8) Uani 0.1209(8) 1 d D U P A 2

loop_
_atom_site_aniso_label
_atom_site_aniso_U_11
_atom_site_aniso_U_22
_atom_site_aniso_U_33
_atom_site_aniso_U_23
_atom_site_aniso_U_13
_atom_site_aniso_U_12
F15 0.0433(10) 0.0445(10) 0.0438(10) 0.0300(9) 0.0080(8) 0.0088(8)
F13 0.0543(12) 0.0356(10) 0.1046(16) 0.0386(11) 0.0520(12) 0.0120(9)
F14 0.0304(10) 0.0419(10) 0.0755(13) 0.0294(10) 0.0043(9) 0.0041(8)
F12 0.0922(15) 0.0448(11) 0.0635(12) 0.0363(10) 0.0556(12) 0.0234(10)
N10 0.0232(11) 0.0163(10) 0.0185(10) 0.0064(9) 0.0051(9) 0.0054(9)
N31 0.0208(11) 0.0234(11) 0.0223(11) 0.0122(9) 0.0045(9) 0.0024(9)
N11 0.0232(11) 0.0179(11) 0.0213(11) 0.0085(9) 0.0060(9) 0.0070(9)
N30 0.0190(11) 0.0255(12) 0.0284(12) 0.0094(10) 0.0064(9) -0.0004(9)
N20 0.0339(13) 0.0216(11) 0.0227(11) 0.0130(9) 0.0126(10) 0.0084(9)
N21 0.0309(12) 0.0241(11) 0.0254(11) 0.0147(9) 0.0149(10) 0.0088(9)
O200 0.0342(12) 0.0404(13) 0.0598(14) 0.0188(11) 0.0168(11) 0.0051(10)
C22 0.0194(13) 0.0197(12) 0.0214(12) 0.0098(10) 0.0063(10) 0.0027(10)
C4A 0.0257(13) 0.0135(11) 0.0246(13) 0.0095(10) 0.0129(11) 0.0113(10)
C1A 0.0192(12) 0.0147(11) 0.0212(12) 0.0083(10) 0.0076(10) 0.0106(10)
C21 0.0281(14) 0.0208(13) 0.0199(12) 0.0100(11) 0.0113(11) 0.0047(11)
C19 0.0253(13) 0.0172(12) 0.0186(12) 0.0064(10) 0.0071(10) 0.0082(10)
C6 0.0281(14) 0.0119(11) 0.0202(12) 0.0072(10) 0.0124(11) 0.0061(10)
C4 0.0266(13) 0.0088(11) 0.0234(12) 0.0068(10) 0.0112(11) 0.0067(10)
C23 0.0191(12) 0.0215(12) 0.0179(12) 0.0105(10) 0.0058(10) 0.0018(10)
C32 0.0149(12) 0.0229(13) 0.0249(13) 0.0098(11) 0.0039(10) -0.0030(10)
C14 0.0193(12) 0.0167(12) 0.0195(12) 0.0083(10) 0.0073(10) 0.0049(10)
C1 0.0255(13) 0.0079(10) 0.0176(12) 0.0043(9) 0.0080(10) 0.0046(9)
C34 0.0117(12) 0.0273(13) 0.0247(13) 0.0143(11) 0.0028(10) 0.0002(10)
C2A 0.0293(14) 0.0171(12) 0.0218(12) 0.0108(10) 0.0132(11) 0.0121(10)
C3A 0.0202(13) 0.0190(12) 0.0229(13) 0.0112(10) 0.0079(10) 0.0092(10)
C24 0.0149(12) 0.0192(12) 0.0198(12) 0.0081(10) 0.0050(10) 0.0002(10)
C6A 0.0244(13) 0.0197(12) 0.0201(12) 0.0124(10) 0.0101(10) 0.0110(10)
C31 0.0213(13) 0.0221(13) 0.0307(14) 0.0128(11) 0.0066(11) -0.0018(10)
C13 0.0196(13) 0.0181(12) 0.0171(12) 0.0060(10) 0.0019(10) 0.0028(10)
C7A 0.0312(15) 0.0255(14) 0.0353(15) 0.0140(12) 0.0157(13) 0.0052(12)
C5A 0.0242(13) 0.0214(13) 0.0201(12) 0.0103(10) 0.0078(11) 0.0101(10)
C33 0.0152(12) 0.0275(13) 0.0211(12) 0.0127(11) 0.0046(10) -0.0006(10)
C3 0.0223(13) 0.0105(11) 0.0224(12) 0.0047(10) 0.0081(10) 0.0026(9)
C11 0.0196(13) 0.0172(12) 0.0171(12) 0.0064(10) 0.0013(10) 0.0036(10)
C100 0.0255(14) 0.0225(13) 0.0431(16) 0.0189(12) 0.0188(13) 0.0106(11)
C12 0.0202(12) 0.0159(12) 0.0169(12) 0.0078(10) 0.0050(10) 0.0041(10)
C18 0.0191(13) 0.0193(12) 0.0174(12) 0.0072(10) 0.0029(10) 0.0037(10)
C7 0.0287(15) 0.0203(13) 0.0360(15) 0.0117(12) 0.0165(12) 0.0046(11)
C38 0.0163(12) 0.0310(14) 0.0271(13) 0.0157(12) 0.0073(11) 0.0071(11)
C10 0.0248(13) 0.0155(12) 0.0220(13) 0.0080(10) 0.0055(11) 0.0061(10)
C28 0.0243(13) 0.0221(13) 0.0189(12) 0.0112(10) 0.0085(10) 0.0026(10)
C25 0.0254(14) 0.0239(13) 0.0267(13) 0.0154(11) 0.0099(11) 0.0052(11)
C37 0.0254(14) 0.0267(14) 0.0358(15) 0.0196(12) 0.0100(12) 0.0010(11)
C17 0.0203(13) 0.0213(13) 0.0252(13) 0.0117(11) 0.0065(11) 0.0079(10)
C30 0.0265(14) 0.0192(13) 0.0287(14) 0.0065(11) 0.0108(12) 0.0007(11)
C35 0.0205(13) 0.0326(15) 0.0326(15) 0.0159(12) 0.0119(12) 0.0062(11)
C39 0.0238(14) 0.0290(14) 0.0311(14) 0.0195(12) 0.0084(12) 0.0080(11)
C27 0.0298(14) 0.0250(13) 0.0232(13) 0.0105(11) 0.0133(11) 0.0090(11)
C5 0.0282(14) 0.0111(11) 0.0187(12) 0.0037(10) 0.0065(11) 0.0053(10)
C9A 0.0341(15) 0.0287(14) 0.0258(14) 0.0171(12) 0.0118(12) 0.0082(12)
C36 0.0295(15) 0.0413(17) 0.0368(16) 0.0240(14) 0.0189(13) 0.0048(13)
C101 0.0374(16) 0.0227(14) 0.0380(16) 0.0158(13) 0.0209(14) 0.0131(12)
C9 0.0380(16) 0.0273(14) 0.0265(14) 0.0151(12) 0.0181(12) 0.0094(12)
C2 0.0317(14) 0.0123(11) 0.0184(12) 0.0077(10) 0.0125(11) 0.0087(10)
C105 0.0319(16) 0.0293(15) 0.0455(17) 0.0265(14) 0.0192(14) 0.0171(12)
C16 0.0227(14) 0.0210(13) 0.0238(13) 0.0068(11) -0.0059(11) 0.0010(11)
C15 0.0269(14) 0.0141(12) 0.0232(13) 0.0042(10) 0.0035(11) 0.0029(10)
C20 0.0414(16) 0.0203(13) 0.0241(13) 0.0126(11) 0.0170(12) 0.0117(12)
C26 0.0342(15) 0.0317(15) 0.0265(14) 0.0198(12) 0.0134(12) 0.0100(12)
C103 0.0397(18) 0.0239(15) 0.075(2) 0.0290(16) 0.0393(17) 0.0159(13)
C102 0.0496(19) 0.0282(15) 0.0499(18) 0.0245(14) 0.0347(16) 0.0206(14)
C29 0.0354(15) 0.0244(13) 0.0257(13) 0.0153(11) 0.0164(12) 0.0128(12)
C104 0.0231(15) 0.0264(15) 0.0532(19) 0.0187(14) 0.0119(14) 0.0094(12)
C8 0.0333(16) 0.0288(15) 0.0259(14) 0.0111(12) 0.0028(12) 0.0017(12)
C8A 0.0331(16) 0.054(2) 0.0233(14) 0.0198(14) 0.0028(12) 0.0035(14)
C200 0.0296(16) 0.0379(17) 0.0377(16) 0.0169(14) 0.0061(13) 0.0034(13)
I10 0.02538(11) 0.02218(11) 0.03030(11) 0.01429(8) 0.01402(8) 0.00495(8)
F11 0.053(2) 0.045(2) 0.022(2) 0.0133(17) 0.0048(18) 0.0016(18)
I10A 0.0442(17) 0.046(2) 0.0289(18) 0.0128(14) 0.0085(14) 0.0083(15)
F11A 0.100(8) 0.099(8) 0.100(8) 0.047(4) 0.037(3) 0.017(2)

loop_
_atom_type_symbol
_atom_type_description
_atom_type_scat_dispersion_real
_atom_type_scat_dispersion_imag
_atom_type_scat_source
C C 0.0033 0.0016 'International Tables Vol C Tables 4.2.6.8 and 6.1.1.4'
H H 0.0000 0.0000 'International Tables Vol C Tables 4.2.6.8 and 6.1.1.4'
F F 0.0171 0.0103 'International Tables Vol C Tables 4.2.6.8 and 6.1.1.4'
I I -0.4742 1.8119 'International Tables Vol C Tables 4.2.6.8 and 6.1.1.4'
N N 0.0061 0.0033 'International Tables Vol C Tables 4.2.6.8 and 6.1.1.4'
O O 0.0106 0.0060 'International Tables Vol C Tables 4.2.6.8 and 6.1.1.4'

loop_
_geom_angle_atom_site_label_1
_geom_angle_atom_site_label_2
_geom_angle_atom_site_label_3
_geom_angle
_geom_angle_site_symmetry_1
_geom_angle_site_symmetry_3
_geom_angle_publ_flag
C11 N10 C10 119.3(2) . . ?
C38 N31 C39 115.5(2) . . ?
C18 N11 C19 119.0(2) . . ?
C31 N30 C30 116.6(2) . . ?
C21 N20 C20 120.2(2) . . ?
C28 N21 C29 119.4(2) . . ?
C200 O200 H200 109.5 . . ?
C23 C22 C21 119.2(2) . . ?
C27 C22 C21 122.4(2) . . ?
C27 C22 C23 118.4(2) . . ?
C1A C4A C7A 120.2(2) . . ?
C2A C4A C1A 119.6(2) . . ?
C2A C4A C7A 120.3(2) . . ?
C4A C1A C19 118.6(2) . . ?
C6A C1A C4A 119.9(2) . . ?
C6A C1A C19 121.6(2) . . ?
N20 C21 C22 122.0(2) . . ?
N20 C21 H21 119.0 . . ?
C22 C21 H21 119.0 . . ?
N11 C19 C1A 118.06(19) . . ?
N11 C19 H19A 107.8 . . ?
N11 C19 H19B 107.8 . . ?
C1A C19 H19A 107.8 . . ?
C1A C19 H19B 107.8 . . ?
H19A C19 H19B 107.1 . . ?
C1 C6 C3 120.0(2) . . ?
C1 C6 C9 119.6(2) . . ?
C3 C6 C9 120.4(2) . . ?
C1 C4 C7 120.2(2) . . ?
C1 C4 C2 119.6(2) . . ?
C2 C4 C7 120.2(2) . . ?
C22 C23 H23 119.3 . . ?
C24 C23 C22 121.4(2) . . ?
C24 C23 H23 119.3 . . ?
C33 C32 C31 122.6(2) . . ?
C37 C32 C31 118.1(2) . . ?
C37 C32 C33 119.2(2) . . ?
C13 C14 C18 118.6(2) . . ?
C15 C14 C13 118.7(2) . . ?
C15 C14 C18 122.7(2) . . ?
C6 C1 C4 120.3(2) . . ?
C6 C1 C10 120.5(2) . . ?
C4 C1 C10 119.2(2) . . ?
C33 C34 C38 123.5(2) . . ?
C33 C34 C35 119.1(2) . . ?
C35 C34 C38 117.4(2) . . ?
C4A C2A C5A 120.6(2) . . ?
C4A C2A C29 119.9(2) . . ?
C5A C2A C29 119.5(2) . . ?
C6A C3A C39 119.4(2) . . ?
C5A C3A C6A 119.7(2) . . ?
C5A C3A C39 120.9(2) . . ?
C23 C24 C28 118.2(2) . . ?
C25 C24 C23 119.0(2) . . ?
C25 C24 C28 122.8(2) . . ?
C1A C6A C3A 120.2(2) . . ?
C1A C6A C9A 121.0(2) . . ?
C3A C6A C9A 118.8(2) . . ?
N30 C31 C32 124.1(2) . . ?
N30 C31 H31 117.9 . . ?
C32 C31 H31 117.9 . . ?
C14 C13 H13 119.3 . . ?
C12 C13 C14 121.4(2) . . ?
C12 C13 H13 119.3 . . ?
C4A C7A H7AA 109.5 . . ?
C4A C7A H7AB 109.5 . . ?
C4A C7A H7AC 109.5 . . ?
H7AA C7A H7AB 109.5 . . ?
H7AA C7A H7AC 109.5 . . ?
H7AB C7A H7AC 109.5 . . ?
C2A C5A C8A 119.2(2) . . ?
C3A C5A C2A 119.8(2) . . ?
C3A C5A C8A 121.0(2) . . ?
C32 C33 C34 120.3(2) . . ?
C32 C33 H33 119.9 . . ?
C34 C33 H33 119.9 . . ?
C6 C3 C30 120.2(2) . . ?
C5 C3 C6 119.7(2) . . ?
C5 C3 C30 120.1(2) . . ?
N10 C11 H11 118.7 . . ?
N10 C11 C12 122.6(2) . . ?
C12 C11 H11 118.7 . . ?
C101 C100 C105 117.1(2) . . ?
C101 C100 I10 119.9(2) . . ?
C105 C100 I10 123.00(19) . . ?
F11A C100 C101 126.6(6) . . ?
F11A C100 C105 115.5(6) . . ?
C13 C12 C11 119.7(2) . . ?
C17 C12 C13 118.8(2) . . ?
C17 C12 C11 121.4(2) . . ?
N11 C18 C14 122.6(2) . . ?
N11 C18 H18 118.7 . . ?
C14 C18 H18 118.7 . . ?
C4 C7 H7A 109.5 . . ?
C4 C7 H7B 109.5 . . ?
C4 C7 H7C 109.5 . . ?
H7A C7 H7B 109.5 . . ?
H7A C7 H7C 109.5 . . ?
H7B C7 H7C 109.5 . . ?
N31 C38 C34 125.2(2) . . ?
N31 C38 H38 117.4 . . ?
C34 C38 H38 117.4 . . ?
N10 C10 C1 117.34(19) . . ?
N10 C10 H10A 108.0 . . ?
N10 C10 H10B 108.0 . . ?
C1 C10 H10A 108.0 . . ?
C1 C10 H10B 108.0 . . ?
H10A C10 H10B 107.2 . . ?
N21 C28 C24 122.2(2) . . ?
N21 C28 H28 118.9 . . ?
C24 C28 H28 118.9 . . ?
C24 C25 H25 120.0 . . ?
C24 C25 C26 120.1(2) . . ?
C26 C25 H25 120.0 . . ?
C32 C37 H37 119.6 . . ?
C36 C37 C32 120.9(2) . . ?
C36 C37 H37 119.6 . . ?
C12 C17 H17 119.9 . . ?
C16 C17 C12 120.2(2) . . ?
C16 C17 H17 119.9 . . ?
N30 C30 C3 111.23(19) . . ?
N30 C30 H30A 109.4 . . ?
N30 C30 H30B 109.4 . . ?
C3 C30 H30A 109.4 . . ?
C3 C30 H30B 109.4 . . ?
H30A C30 H30B 108.0 . . ?
C34 C35 H35 119.6 . . ?
C36 C35 C34 120.9(2) . . ?
C36 C35 H35 119.6 . . ?
N31 C39 C3A 113.0(2) . . ?
N31 C39 H39A 109.0 . . ?
N31 C39 H39B 109.0 . . ?
C3A C39 H39A 109.0 . . ?
C3A C39 H39B 109.0 . . ?
H39A C39 H39B 107.8 . . ?
C22 C27 H27 119.5 . . ?
C26 C27 C22 121.0(2) . . ?
C26 C27 H27 119.5 . . ?
C3 C5 C8 119.5(2) . . ?
C2 C5 C3 120.0(2) . . ?
C2 C5 C8 120.5(2) . . ?
C6A C9A H9AA 109.5 . . ?
C6A C9A H9AB 109.5 . . ?
C6A C9A H9AC 109.5 . . ?
H9AA C9A H9AB 109.5 . . ?
H9AA C9A H9AC 109.5 . . ?
H9AB C9A H9AC 109.5 . . ?
C37 C36 H36 120.2 . . ?
C35 C36 C37 119.6(2) . . ?
C35 C36 H36 120.2 . . ?
C100 C101 C102 122.6(3) . . ?
C100 C101 I10A 114.8(3) . . ?
C102 C101 I10A 121.9(3) . . ?
F11 C101 C100 120.7(3) . . ?
F11 C101 C102 116.7(3) . . ?
C6 C9 H9A 109.5 . . ?
C6 C9 H9B 109.5 . . ?
C6 C9 H9C 109.5 . . ?
H9A C9 H9B 109.5 . . ?
H9A C9 H9C 109.5 . . ?
H9B C9 H9C 109.5 . . ?
C4 C2 C20 119.9(2) . . ?
C5 C2 C4 120.2(2) . . ?
C5 C2 C20 119.8(2) . . ?
F15 C105 C100 119.9(2) . . ?
F15 C105 C104 118.2(3) . . ?
C100 C105 C104 121.9(3) . . ?
C17 C16 H16 119.6 . . ?
C17 C16 C15 120.7(2) . . ?
C15 C16 H16 119.6 . . ?
C14 C15 H15 120.0 . . ?
C16 C15 C14 120.0(2) . . ?
C16 C15 H15 120.0 . . ?
N20 C20 C2 119.7(2) . . ?
N20 C20 H20A 107.4 . . ?
N20 C20 H20B 107.4 . . ?
C2 C20 H20A 107.4 . . ?
C2 C20 H20B 107.4 . . ?
H20A C20 H20B 106.9 . . ?
C25 C26 H26 119.9 . . ?
C27 C26 C25 120.2(2) . . ?
C27 C26 H26 119.9 . . ?
F13 C103 C102 120.2(3) . . ?
F13 C103 C104 119.5(3) . . ?
C102 C103 C104 120.3(3) . . ?
F12 C102 C101 121.0(3) . . ?
F12 C102 C103 119.9(3) . . ?
C103 C102 C101 119.1(3) . . ?
N21 C29 C2A 116.1(2) . . ?
N21 C29 H29A 108.3 . . ?
N21 C29 H29B 108.3 . . ?
C2A C29 H29A 108.3 . . ?
C2A C29 H29B 108.3 . . ?
H29A C29 H29B 107.4 . . ?
F14 C104 C105 120.6(3) . . ?
F14 C104 C103 120.5(3) . . ?
C103 C104 C105 119.0(3) . . ?
C5 C8 H8A 109.5 . . ?
C5 C8 H8B 109.5 . . ?
C5 C8 H8C 109.5 . . ?
H8A C8 H8B 109.5 . . ?
H8A C8 H8C 109.5 . . ?
H8B C8 H8C 109.5 . . ?
C5A C8A H8AA 109.5 . . ?
C5A C8A H8AB 109.5 . . ?
C5A C8A H8AC 109.5 . . ?
H8AA C8A H8AB 109.5 . . ?
H8AA C8A H8AC 109.5 . . ?
H8AB C8A H8AC 109.5 . . ?
O200 C200 H20C 109.5 . . ?
O200 C200 H20D 109.5 . . ?
O200 C200 H20E 109.5 . . ?
H20C C200 H20D 109.5 . . ?
H20C C200 H20E 109.5 . . ?
H20D C200 H20E 109.5 . . ?

loop_
_geom_bond_atom_site_label_1
_geom_bond_atom_site_label_2
_geom_bond_distance
_geom_bond_site_symmetry_2
_geom_bond_publ_flag
F15 C105 1.342(3) . ?
F13 C103 1.343(3) . ?
F14 C104 1.334(3) . ?
F12 C102 1.338(3) . ?
N10 C11 1.264(3) . ?
N10 C10 1.474(3) . ?
N31 C38 1.271(3) . ?
N31 C39 1.478(3) . ?
N11 C19 1.476(3) . ?
N11 C18 1.266(3) . ?
N30 C31 1.265(3) . ?
N30 C30 1.471(3) . ?
N20 C21 1.259(3) . ?
N20 C20 1.471(3) . ?
N21 C28 1.267(3) . ?
N21 C29 1.480(3) . ?
O200 H200 0.8400 . ?
O200 C200 1.415(3) . ?
C22 C21 1.476(3) . ?
C22 C23 1.398(3) . ?
C22 C27 1.392(3) . ?
C4A C1A 1.410(3) . ?
C4A C2A 1.397(3) . ?
C4A C7A 1.513(3) . ?
C1A C19 1.520(3) . ?
C1A C6A 1.397(3) . ?
C21 H21 0.9500 . ?
C19 H19A 0.9900 . ?
C19 H19B 0.9900 . ?
C6 C1 1.398(3) . ?
C6 C3 1.408(3) . ?
C6 C9 1.518(3) . ?
C4 C1 1.400(3) . ?
C4 C7 1.517(3) . ?
C4 C2 1.403(3) . ?
C23 H23 0.9500 . ?
C23 C24 1.395(3) . ?
C32 C31 1.479(3) . ?
C32 C33 1.394(3) . ?
C32 C37 1.392(3) . ?
C14 C13 1.396(3) . ?
C14 C18 1.472(3) . ?
C14 C15 1.391(3) . ?
C1 C10 1.518(3) . ?
C34 C33 1.395(3) . ?
C34 C38 1.465(3) . ?
C34 C35 1.397(3) . ?
C2A C5A 1.404(3) . ?
C2A C29 1.518(3) . ?
C3A C6A 1.414(3) . ?
C3A C5A 1.399(3) . ?
C3A C39 1.512(3) . ?
C24 C28 1.473(3) . ?
C24 C25 1.392(3) . ?
C6A C9A 1.512(3) . ?
C31 H31 0.9500 . ?
C13 H13 0.9500 . ?
C13 C12 1.392(3) . ?
C7A H7AA 0.9800 . ?
C7A H7AB 0.9800 . ?
C7A H7AC 0.9800 . ?
C5A C8A 1.515(3) . ?
C33 H33 0.9500 . ?
C3 C30 1.515(3) . ?
C3 C5 1.401(3) . ?
C11 H11 0.9500 . ?
C11 C12 1.471(3) . ?
C100 C101 1.368(4) . ?
C100 C105 1.379(4) . ?
C100 I10 2.096(3) . ?
C100 F11A 1.326(7) . ?
C12 C17 1.387(3) . ?
C18 H18 0.9500 . ?
C7 H7A 0.9800 . ?
C7 H7B 0.9800 . ?
C7 H7C 0.9800 . ?
C38 H38 0.9500 . ?
C10 H10A 0.9900 . ?
C10 H10B 0.9900 . ?
C28 H28 0.9500 . ?
C25 H25 0.9500 . ?
C25 C26 1.395(4) . ?
C37 H37 0.9500 . ?
C37 C36 1.384(4) . ?
C17 H17 0.9500 . ?
C17 C16 1.384(3) . ?
C30 H30A 0.9900 . ?
C30 H30B 0.9900 . ?
C35 H35 0.9500 . ?
C35 C36 1.378(4) . ?
C39 H39A 0.9900 . ?
C39 H39B 0.9900 . ?
C27 H27 0.9500 . ?
C27 C26 1.380(3) . ?
C5 C2 1.401(3) . ?
C5 C8 1.511(3) . ?
C9A H9AA 0.9800 . ?
C9A H9AB 0.9800 . ?
C9A H9AC 0.9800 . ?
C36 H36 0.9500 . ?
C101 C102 1.375(4) . ?
C101 F11 1.350(5) . ?
C101 I10A 1.796(4) . ?
C9 H9A 0.9800 . ?
C9 H9B 0.9800 . ?
C9 H9C 0.9800 . ?
C2 C20 1.523(3) . ?
C105 C104 1.385(4) . ?
C16 H16 0.9500 . ?
C16 C15 1.384(3) . ?
C15 H15 0.9500 . ?
C20 H20A 0.9900 . ?
C20 H20B 0.9900 . ?
C26 H26 0.9500 . ?
C103 C102 1.372(4) . ?
C103 C104 1.375(4) . ?
C29 H29A 0.9900 . ?
C29 H29B 0.9900 . ?
C8 H8A 0.9800 . ?
C8 H8B 0.9800 . ?
C8 H8C 0.9800 . ?
C8A H8AA 0.9800 . ?
C8A H8AB 0.9800 . ?
C8A H8AC 0.9800 . ?
C200 H20C 0.9800 . ?
C200 H20D 0.9800 . ?
C200 H20E 0.9800 . ?
